data_7711443
loop_
_publ_author_name
'Sahoo, Rajata Kumar'
'Rajput, Sagrika'
'Patro, A. Ganesh'
'Nembenna, Sharanappa'

_publ_section_title
;
 Synthesis of low oxidation state zinc(i) complexes and their catalytic
 studies in the dehydroborylation of terminal alkynes
;
_journal_name_full 'Dalton Transactions'
_journal_paper_doi 10.1039/D2DT02846H
_journal_year 2022
_chemical_formula_moiety 'C42 H54 N5 Zn'
_chemical_formula_sum 'C42 H54 N5 Zn'
_chemical_formula_weight 694.27
_space_group_crystal_system monoclinic
_space_group_IT_number 15
_space_group_name_Hall '-C 2yc'
_space_group_name_H-M_alt 'C 1 2/c 1'
_atom_sites_solution_hydrogens geom
_atom_sites_solution_primary direct
_audit_creation_date 2022-06-05
_audit_creation_method
;
Olex2 1.2-beta
(compiled 2017.03.28 svn.r3405 for OlexSys, GUI svn.r5335)
;
_audit_update_record
;
2022-06-17 deposited with the CCDC.	2022-10-06 downloaded from the CCDC.
;
_cell_angle_alpha 90
_cell_angle_beta 104.820(2)
_cell_angle_gamma 90
_cell_formula_units_Z 8
_cell_length_a 18.0369(4)
_cell_length_b 16.9127(4)
_cell_length_c 27.6720(6)
_cell_measurement_reflns_used 21759
_cell_measurement_temperature 100.00(10)
_cell_measurement_theta_max 30.5500
_cell_measurement_theta_min 3.5600
_cell_volume 8160.6(3)
_computing_cell_refinement 'CrysAlisPro 1.171.40.84a (Rigaku OD, 2020)'
_computing_data_collection 'CrysAlisPro 1.171.40.84a (Rigaku OD, 2020)'
_computing_data_reduction 'CrysAlisPro 1.171.40.84a (Rigaku OD, 2020)'
_computing_molecular_graphics 'Olex2 (Dolomanov et al., 2009)'
_computing_publication_material 'Olex2 (Dolomanov et al., 2009)'
_computing_structure_refinement 'ShelXL (Sheldrick, 2015)'
_computing_structure_solution 'SIR2004 (Burla et al., 2007)'
_diffrn_ambient_environment N~2~
_diffrn_ambient_temperature 100.00(10)
_diffrn_detector 'Hybrid Pixel Array Detector'
_diffrn_detector_area_resol_mean 5.8140
_diffrn_detector_type 'Pilatus 200K'
_diffrn_measured_fraction_theta_full 0.997
_diffrn_measured_fraction_theta_max 0.997
_diffrn_measurement_details
;
List of Runs (angles in degrees, time in seconds):

  # Type    Start    End  Width  t~exp~   \w     \q     \k     \f   Frames
#--------------------------------------------------------------------------
  1  \w    -73.00  -9.00   0.50   28.44    --   -5.01 -31.00  23.00  128
  2  \w     -8.00  61.00   0.50   28.44    --   -5.01  31.00-176.00  138
  3  \w    -37.00  10.00   0.50   28.44    --   -5.01 -77.00 -30.00   94
  4  \w    -27.00  16.00   0.50   28.44    --   -5.01  77.00 120.00   86
  5  \w    -29.00  18.00   0.50   28.44    --   -5.01 -77.00-180.00   94
  6  \w     12.00  56.00   0.50   28.44    --   -5.01  37.00 -60.00   88
;
_diffrn_measurement_device 'four-circle diffractometer'
_diffrn_measurement_device_type 'SuperNova, Dual, Cu at home/near, Pilatus 200K'
_diffrn_measurement_method '\w scans'
_diffrn_orient_matrix_type 'CrysAlisPro convention (1999,Acta A55,543-557)'
_diffrn_orient_matrix_UB_11 -0.0397971000
_diffrn_orient_matrix_UB_12 -0.0040488000
_diffrn_orient_matrix_UB_13 -0.0020073000
_diffrn_orient_matrix_UB_21 -0.0082941000
_diffrn_orient_matrix_UB_22 0.0163156000
_diffrn_orient_matrix_UB_23 -0.0244252000
_diffrn_orient_matrix_UB_31 0.0006495000
_diffrn_orient_matrix_UB_32 -0.0384222000
_diffrn_orient_matrix_UB_33 -0.0101572000
_diffrn_radiation_monochromator mirror
_diffrn_radiation_probe x-ray
_diffrn_radiation_type MoK\a
_diffrn_radiation_wavelength 0.71073
_diffrn_reflns_av_R_equivalents 0.0335
_diffrn_reflns_av_unetI/netI 0.0231
_diffrn_reflns_Laue_measured_fraction_full 0.997
_diffrn_reflns_Laue_measured_fraction_max 0.997
_diffrn_reflns_limit_h_max 21
_diffrn_reflns_limit_h_min -20
_diffrn_reflns_limit_k_max 20
_diffrn_reflns_limit_k_min -19
_diffrn_reflns_limit_l_max 33
_diffrn_reflns_limit_l_min -33
_diffrn_reflns_number 34530
_diffrn_reflns_point_group_measured_fraction_full 0.997
_diffrn_reflns_point_group_measured_fraction_max 0.997
_diffrn_reflns_theta_full 25.242
_diffrn_reflns_theta_max 25.347
_diffrn_reflns_theta_min 3.320
_diffrn_source 'micro-focus sealed X-ray tube'
_diffrn_source_type 'SuperNova (Mo) X-ray Source'
_exptl_absorpt_coefficient_mu 0.635
_exptl_absorpt_correction_T_max 1.00000
_exptl_absorpt_correction_T_min 0.40148
_exptl_absorpt_correction_type multi-scan
_exptl_absorpt_process_details
;
CrysAlisPro 1.171.40.84a (Rigaku Oxford Diffraction, 2020)
Empirical absorption correction using spherical harmonics,
implemented in SCALE3 ABSPACK scaling algorithm.
;
_exptl_crystal_colour 'metallic light colourless'
_exptl_crystal_colour_lustre metallic
_exptl_crystal_colour_modifier light
_exptl_crystal_colour_primary colourless
_exptl_crystal_density_diffrn 1.130
_exptl_crystal_description block
_exptl_crystal_F_000 2968
_exptl_crystal_size_max 0.2
_exptl_crystal_size_mid 0.18
_exptl_crystal_size_min 0.18
_refine_diff_density_max 0.557
_refine_diff_density_min -0.364
_refine_diff_density_rms 0.047
_refine_ls_extinction_method none
_refine_ls_goodness_of_fit_ref 1.057
_refine_ls_hydrogen_treatment constr
_refine_ls_matrix_type full
_refine_ls_number_parameters 441
_refine_ls_number_reflns 7460
_refine_ls_number_restraints 0
_refine_ls_restrained_S_all 1.057
_refine_ls_R_factor_all 0.0346
_refine_ls_R_factor_gt 0.0305
_refine_ls_shift/su_max 0.002
_refine_ls_shift/su_mean 0.000
_refine_ls_structure_factor_coef Fsqd
_refine_ls_weighting_details 'w=1/[\s^2^(Fo^2^)+(0.0388P)^2^+9.1014P] where P=(Fo^2^+2Fc^2^)/3'
_refine_ls_weighting_scheme calc
_refine_ls_wR_factor_gt 0.0786
_refine_ls_wR_factor_ref 0.0807
_reflns_Friedel_coverage 0.000
_reflns_number_gt 6703
_reflns_number_total 7460
_reflns_threshold_expression 'I > 2\s(I)'
_cod_data_source_file d2dt02846h2.cif
_cod_data_source_block sn_rks_c9_66
_cod_database_code 7711443
_shelx_shelxl_version_number 2014/7
_chemical_oxdiff_formula 'C368 H424 N40 Zn8 '
_shelx_space_group_comment
;
The symmetry employed for this shelxl refinement is uniquely defined
by the following loop, which should always be used as a source of
symmetry information in preference to the above space-group names.
They are only intended as comments.
;
_diffrn_oxdiff_digest_frames
;
018e52019eeb9ee9d13258e72e9726eeb100025b01e
;
_reflns_odcompleteness_completeness 99.68
_reflns_odcompleteness_iscentric 1
_reflns_odcompleteness_theta 26.67
_olex2_refinement_description
;
1. Fixed Uiso
 At 1.2 times of:
  All C(H) groups, All C(H,H) groups, All N(H) groups
 At 1.5 times of:
  All C(H,H,H) groups
2.a Secondary CH2 refined with riding coordinates:
 C21(H21A,H21B), C23(H23A,H23B), C25(H25A,H25B), C35(H35A,H35B), C27(H27A,
 H27B), C37(H37A,H37B), C47(H47A,H47B), C45(H45A,H45B)
2.b Aromatic/amide H refined with riding coordinates:
 N4(H4), N5(H5), C18(H18), C19(H19), C17(H17), C6(H6), C4(H4A), C33(H33),
 C31(H31), C5(H5A), C32(H32), C43(H43), C41(H41), C42(H42)
2.c Idealised Me refined as rotating group:
 C36(H36A,H36B,H36C), C22(H22A,H22B,H22C), C38(H38A,H38B,H38C), C24(H24A,H24B,
 H24C), C28(H28A,H28B,H28C), C26(H26A,H26B,H26C), C48(H48A,H48B,H48C), C46(H46A,
 H46B,H46C)
;
_olex2_submission_special_instructions 'No special instructions were received'
_oxdiff_exptl_absorpt_empirical_details
;
Empirical correction (ABSPACK) includes:
- Absorption correction using spherical harmonics
- Frame scaling
;
_oxdiff_exptl_absorpt_empirical_full_max 1.748
_oxdiff_exptl_absorpt_empirical_full_min 0.404

loop_
_space_group_symop_operation_xyz
'x, y, z'
'-x, y, -z+1/2'
'x+1/2, y+1/2, z'
'-x+1/2, y+1/2, -z+1/2'
'-x, -y, -z'
'x, -y, z-1/2'
'-x+1/2, -y+1/2, -z'
'x+1/2, -y+1/2, z-1/2'

loop_
_atom_site_label
_atom_site_type_symbol
_atom_site_fract_x
_atom_site_fract_y
_atom_site_fract_z
_atom_site_U_iso_or_equiv
_atom_site_adp_type
_atom_site_occupancy
_atom_site_site_symmetry_order
_atom_site_calc_flag
_atom_site_refinement_flags_posn
_atom_site_refinement_flags_adp
_atom_site_refinement_flags_occupancy
_atom_site_disorder_assembly
_atom_site_disorder_group
Zn1 Zn 0.49902(2) 0.73500(2) 0.29333(2) 0.01459(7) Uani 1 1 d . . . . .
N1 N 0.52528(7) 0.65608(7) 0.34903(5) 0.0151(3) Uani 1 1 d . . . . .
N2 N 0.46818(7) 0.81452(7) 0.33821(5) 0.0159(3) Uani 1 1 d . . . . .
N4 N 0.50980(8) 0.60304(8) 0.42377(5) 0.0180(3) Uani 1 1 d . . . . .
H4 H 0.5276 0.5592 0.4156 0.022 Uiso 1 1 calc R . . . .
N5 N 0.46963(8) 0.86673(8) 0.41670(5) 0.0216(3) Uani 1 1 d . . . . .
H5 H 0.4528 0.9100 0.4015 0.026 Uiso 1 1 calc R . . . .
N3 N 0.49123(8) 0.73485(8) 0.41213(5) 0.0174(3) Uani 1 1 d . . . . .
C15 C 0.55483(9) 0.57968(9) 0.34104(5) 0.0154(3) Uani 1 1 d . . . . .
C16 C 0.50530(9) 0.51934(9) 0.31723(6) 0.0172(3) Uani 1 1 d . . . . .
C2 C 0.44130(9) 0.89149(9) 0.31998(6) 0.0173(3) Uani 1 1 d . . . . .
C20 C 0.63438(9) 0.56693(9) 0.35801(6) 0.0181(3) Uani 1 1 d . . . . .
C18 C 0.61513(10) 0.43287(10) 0.32738(6) 0.0222(4) Uani 1 1 d . . . . .
H18 H 0.6353 0.3836 0.3229 0.027 Uiso 1 1 calc R . . . .
C21 C 0.41979(9) 0.53311(10) 0.29877(6) 0.0213(3) Uani 1 1 d . . . . .
H21A H 0.4088 0.5534 0.2649 0.026 Uiso 1 1 calc R . . . .
H21B H 0.4051 0.5735 0.3194 0.026 Uiso 1 1 calc R . . . .
C3 C 0.49345(10) 0.95051(10) 0.31511(6) 0.0215(3) Uani 1 1 d . . . . .
C7 C 0.36217(10) 0.90649(10) 0.30888(6) 0.0218(3) Uani 1 1 d . . . . .
C23 C 0.68865(9) 0.63204(10) 0.38158(6) 0.0236(4) Uani 1 1 d . . . . .
H23A H 0.7338 0.6092 0.4042 0.028 Uiso 1 1 calc R . . . .
H23B H 0.6639 0.6662 0.4009 0.028 Uiso 1 1 calc R . . . .
C39 C 0.48666(10) 0.86768(10) 0.47026(6) 0.0242(4) Uani 1 1 d . . . . .
C9 C 0.47762(9) 0.80310(9) 0.38733(6) 0.0162(3) Uani 1 1 d . . . . .
C19 C 0.66332(9) 0.49289(10) 0.35047(6) 0.0215(3) Uani 1 1 d . . . . .
H19 H 0.7158 0.4837 0.3611 0.026 Uiso 1 1 calc R . . . .
C17 C 0.53713(10) 0.44582(9) 0.31100(6) 0.0203(3) Uani 1 1 d . . . . .
H17 H 0.5052 0.4050 0.2956 0.024 Uiso 1 1 calc R . . . .
C29 C 0.48396(10) 0.60431(9) 0.46876(6) 0.0196(3) Uani 1 1 d . . . . .
C11 C 0.50808(8) 0.66677(9) 0.39292(5) 0.0146(3) Uani 1 1 d . . . . .
C25 C 0.57785(10) 0.93208(11) 0.32557(7) 0.0289(4) Uani 1 1 d . . . . .
H25A H 0.5876 0.9090 0.2957 0.035 Uiso 1 1 calc R . . . .
H25B H 0.5902 0.8923 0.3517 0.035 Uiso 1 1 calc R . . . .
C34 C 0.53268(10) 0.63280(10) 0.51282(6) 0.0232(4) Uani 1 1 d . . . . .
C40 C 0.43498(11) 0.83434(11) 0.49463(6) 0.0284(4) Uani 1 1 d . . . . .
C6 C 0.33581(11) 0.98209(11) 0.29384(6) 0.0284(4) Uani 1 1 d . . . . .
H6 H 0.2836 0.9929 0.2865 0.034 Uiso 1 1 calc R . . . .
C35 C 0.35780(10) 0.54476(11) 0.41924(7) 0.0278(4) Uani 1 1 d . . . . .
H35A H 0.3219 0.5071 0.4270 0.033 Uiso 1 1 calc R . . . .
H35B H 0.3872 0.5176 0.3994 0.033 Uiso 1 1 calc R . . . .
C30 C 0.41157(10) 0.57262(10) 0.46731(6) 0.0238(4) Uani 1 1 d . . . . .
C4 C 0.46400(12) 1.02584(10) 0.29983(6) 0.0295(4) Uani 1 1 d . . . . .
H4A H 0.4974 1.0662 0.2965 0.035 Uiso 1 1 calc R . . . .
C27 C 0.30640(10) 0.84172(11) 0.31255(7) 0.0289(4) Uani 1 1 d . . . . .
H27A H 0.2587 0.8653 0.3155 0.035 Uiso 1 1 calc R . . . .
H27B H 0.3273 0.8109 0.3425 0.035 Uiso 1 1 calc R . . . .
C36 C 0.31303(10) 0.61230(11) 0.38844(7) 0.0312(4) Uani 1 1 d . . . . .
H36A H 0.2819 0.5918 0.3575 0.047 Uiso 1 1 calc GR . . . .
H36B H 0.3482 0.6507 0.3816 0.047 Uiso 1 1 calc GR . . . .
H36C H 0.2808 0.6369 0.4068 0.047 Uiso 1 1 calc GR . . . .
C44 C 0.55248(11) 0.90787(10) 0.49661(7) 0.0301(4) Uani 1 1 d . . . . .
C33 C 0.50647(12) 0.62964(11) 0.55627(6) 0.0309(4) Uani 1 1 d . . . . .
H33 H 0.5374 0.6490 0.5861 0.037 Uiso 1 1 calc R . . . .
C37 C 0.61032(10) 0.66501(11) 0.51248(6) 0.0289(4) Uani 1 1 d . . . . .
H37A H 0.6033 0.7058 0.4871 0.035 Uiso 1 1 calc R . . . .
H37B H 0.6398 0.6228 0.5026 0.035 Uiso 1 1 calc R . . . .
C31 C 0.38859(11) 0.56982(11) 0.51167(7) 0.0310(4) Uani 1 1 d . . . . .
H31 H 0.3410 0.5485 0.5117 0.037 Uiso 1 1 calc R . . . .
C22 C 0.37028(10) 0.45968(11) 0.29916(7) 0.0271(4) Uani 1 1 d . . . . .
H22A H 0.3768 0.4234 0.2739 0.041 Uiso 1 1 calc GR . . . .
H22B H 0.3174 0.4750 0.2925 0.041 Uiso 1 1 calc GR . . . .
H22C H 0.3857 0.4346 0.3313 0.041 Uiso 1 1 calc GR . . . .
C5 C 0.38647(12) 1.04116(11) 0.28971(7) 0.0323(4) Uani 1 1 d . . . . .
H5A H 0.3682 1.0917 0.2800 0.039 Uiso 1 1 calc R . . . .
C32 C 0.43563(12) 0.59832(11) 0.55561(7) 0.0337(5) Uani 1 1 d . . . . .
H32 H 0.4195 0.5964 0.5849 0.040 Uiso 1 1 calc R . . . .
C38 C 0.65747(12) 0.69962(13) 0.56155(7) 0.0391(5) Uani 1 1 d . . . . .
H38A H 0.7052 0.7192 0.5571 0.059 Uiso 1 1 calc GR . . . .
H38B H 0.6673 0.6593 0.5868 0.059 Uiso 1 1 calc GR . . . .
H38C H 0.6296 0.7422 0.5717 0.059 Uiso 1 1 calc GR . . . .
C24 C 0.71277(12) 0.68085(13) 0.34163(8) 0.0397(5) Uani 1 1 d . . . . .
H24A H 0.6681 0.7035 0.3193 0.060 Uiso 1 1 calc GR . . . .
H24B H 0.7385 0.6473 0.3231 0.060 Uiso 1 1 calc GR . . . .
H24C H 0.7468 0.7223 0.3574 0.060 Uiso 1 1 calc GR . . . .
C43 C 0.56551(13) 0.91442(12) 0.54845(7) 0.0409(5) Uani 1 1 d . . . . .
H43 H 0.6086 0.9415 0.5665 0.049 Uiso 1 1 calc R . . . .
C47 C 0.60939(12) 0.94203(12) 0.47104(8) 0.0369(5) Uani 1 1 d . . . . .
H47A H 0.6374 0.9844 0.4914 0.044 Uiso 1 1 calc R . . . .
H47B H 0.5820 0.9645 0.4392 0.044 Uiso 1 1 calc R . . . .
C45 C 0.36199(11) 0.79465(12) 0.46694(7) 0.0338(4) Uani 1 1 d . . . . .
H45A H 0.3693 0.7720 0.4363 0.041 Uiso 1 1 calc R . . . .
H45B H 0.3507 0.7517 0.4872 0.041 Uiso 1 1 calc R . . . .
C28 C 0.28982(12) 0.78678(14) 0.26720(9) 0.0438(5) Uani 1 1 d . . . . .
H28A H 0.2665 0.8164 0.2376 0.066 Uiso 1 1 calc GR . . . .
H28B H 0.2556 0.7456 0.2717 0.066 Uiso 1 1 calc GR . . . .
H28C H 0.3369 0.7639 0.2638 0.066 Uiso 1 1 calc GR . . . .
C26 C 0.63207(12) 1.00205(13) 0.34148(8) 0.0424(5) Uani 1 1 d . . . . .
H26A H 0.6247 1.0393 0.3145 0.064 Uiso 1 1 calc GR . . . .
H26B H 0.6841 0.9837 0.3498 0.064 Uiso 1 1 calc GR . . . .
H26C H 0.6215 1.0272 0.3701 0.064 Uiso 1 1 calc GR . . . .
C41 C 0.45191(13) 0.84162(13) 0.54659(7) 0.0394(5) Uani 1 1 d . . . . .
H41 H 0.4192 0.8189 0.5637 0.047 Uiso 1 1 calc R . . . .
C42 C 0.51627(14) 0.88182(13) 0.57311(7) 0.0441(6) Uani 1 1 d . . . . .
H42 H 0.5260 0.8867 0.6076 0.053 Uiso 1 1 calc R . . . .
C48 C 0.66639(12) 0.88004(13) 0.46211(8) 0.0408(5) Uani 1 1 d . . . . .
H48A H 0.6391 0.8388 0.4411 0.061 Uiso 1 1 calc GR . . . .
H48B H 0.6939 0.8579 0.4935 0.061 Uiso 1 1 calc GR . . . .
H48C H 0.7019 0.9045 0.4461 0.061 Uiso 1 1 calc GR . . . .
C46 C 0.29475(16) 0.85000(19) 0.45431(13) 0.0786(10) Uani 1 1 d . . . . .
H46A H 0.2505 0.8223 0.4351 0.118 Uiso 1 1 calc GR . . . .
H46B H 0.3061 0.8935 0.4351 0.118 Uiso 1 1 calc GR . . . .
H46C H 0.2847 0.8695 0.4846 0.118 Uiso 1 1 calc GR . . . .

loop_
_atom_site_aniso_label
_atom_site_aniso_U_11
_atom_site_aniso_U_22
_atom_site_aniso_U_33
_atom_site_aniso_U_23
_atom_site_aniso_U_13
_atom_site_aniso_U_12
Zn1 0.01757(10) 0.01462(11) 0.01287(10) 0.00004(6) 0.00626(7) 0.00084(7)
N1 0.0191(7) 0.0147(6) 0.0130(6) -0.0001(5) 0.0068(5) 0.0024(5)
N2 0.0184(7) 0.0148(6) 0.0156(6) 0.0001(5) 0.0066(5) 0.0015(5)
N4 0.0259(7) 0.0158(6) 0.0151(6) 0.0002(5) 0.0105(6) 0.0056(5)
N5 0.0336(8) 0.0173(7) 0.0144(7) -0.0006(5) 0.0071(6) 0.0079(6)
N3 0.0222(7) 0.0175(7) 0.0139(6) -0.0007(5) 0.0071(5) 0.0030(5)
C15 0.0213(8) 0.0156(7) 0.0112(7) 0.0021(6) 0.0075(6) 0.0032(6)
C16 0.0224(8) 0.0191(8) 0.0119(7) 0.0021(6) 0.0075(6) 0.0017(6)
C2 0.0248(8) 0.0142(8) 0.0132(7) -0.0021(6) 0.0053(6) 0.0022(6)
C20 0.0216(8) 0.0221(8) 0.0120(7) 0.0006(6) 0.0068(6) 0.0026(6)
C18 0.0329(9) 0.0181(8) 0.0208(8) 0.0020(6) 0.0161(7) 0.0076(7)
C21 0.0215(8) 0.0241(8) 0.0183(8) -0.0004(6) 0.0051(6) -0.0001(7)
C3 0.0311(9) 0.0194(8) 0.0149(8) -0.0033(6) 0.0078(7) -0.0027(7)
C7 0.0252(9) 0.0238(9) 0.0167(8) -0.0042(6) 0.0056(7) 0.0039(7)
C23 0.0204(8) 0.0310(9) 0.0187(8) -0.0033(7) 0.0037(7) 0.0010(7)
C39 0.0348(10) 0.0207(8) 0.0173(8) -0.0032(7) 0.0070(7) 0.0121(7)
C9 0.0152(7) 0.0180(8) 0.0167(7) -0.0022(6) 0.0061(6) 0.0009(6)
C19 0.0213(8) 0.0276(9) 0.0181(8) 0.0043(7) 0.0094(7) 0.0082(7)
C17 0.0297(9) 0.0170(8) 0.0162(8) -0.0008(6) 0.0099(7) -0.0026(7)
C29 0.0297(9) 0.0173(8) 0.0144(8) 0.0046(6) 0.0104(7) 0.0088(7)
C11 0.0140(7) 0.0165(8) 0.0131(7) -0.0002(6) 0.0030(6) 0.0007(6)
C25 0.0278(9) 0.0330(10) 0.0264(9) -0.0040(8) 0.0078(7) -0.0087(8)
C34 0.0324(9) 0.0217(8) 0.0165(8) 0.0034(6) 0.0082(7) 0.0120(7)
C40 0.0391(10) 0.0272(9) 0.0213(9) -0.0020(7) 0.0121(8) 0.0148(8)
C6 0.0340(10) 0.0308(10) 0.0201(9) -0.0011(7) 0.0061(7) 0.0146(8)
C35 0.0293(9) 0.0260(9) 0.0318(10) 0.0009(7) 0.0150(8) -0.0040(7)
C30 0.0321(9) 0.0188(8) 0.0250(9) 0.0057(7) 0.0154(7) 0.0068(7)
C4 0.0503(12) 0.0186(9) 0.0231(9) -0.0013(7) 0.0156(8) -0.0050(8)
C27 0.0196(9) 0.0328(10) 0.0359(10) -0.0054(8) 0.0099(8) 0.0037(7)
C36 0.0254(9) 0.0331(10) 0.0343(10) -0.0007(8) 0.0063(8) -0.0017(8)
C44 0.0392(11) 0.0224(9) 0.0265(9) -0.0079(7) 0.0044(8) 0.0110(8)
C33 0.0483(12) 0.0312(10) 0.0134(8) 0.0020(7) 0.0085(8) 0.0169(8)
C37 0.0320(10) 0.0325(10) 0.0198(9) -0.0016(7) 0.0021(7) 0.0061(8)
C31 0.0394(11) 0.0283(10) 0.0335(10) 0.0092(8) 0.0241(9) 0.0092(8)
C22 0.0263(9) 0.0320(10) 0.0237(9) -0.0037(7) 0.0074(7) -0.0076(7)
C5 0.0532(12) 0.0205(9) 0.0247(9) 0.0041(7) 0.0128(9) 0.0133(8)
C32 0.0529(12) 0.0335(10) 0.0228(9) 0.0094(8) 0.0248(9) 0.0171(9)
C38 0.0411(12) 0.0394(11) 0.0305(10) -0.0088(9) -0.0020(9) 0.0079(9)
C24 0.0405(11) 0.0471(12) 0.0318(10) -0.0045(9) 0.0096(9) -0.0223(10)
C43 0.0498(13) 0.0383(11) 0.0277(10) -0.0146(9) -0.0024(9) 0.0171(10)
C47 0.0382(11) 0.0292(10) 0.0374(11) -0.0086(8) -0.0011(9) -0.0032(8)
C45 0.0412(11) 0.0365(10) 0.0300(10) -0.0010(8) 0.0206(9) 0.0071(9)
C28 0.0271(10) 0.0474(12) 0.0558(14) -0.0225(11) 0.0084(9) -0.0059(9)
C26 0.0422(12) 0.0489(13) 0.0342(11) 0.0002(9) 0.0066(9) -0.0227(10)
C41 0.0582(14) 0.0428(12) 0.0226(10) 0.0017(8) 0.0199(9) 0.0219(10)
C42 0.0634(15) 0.0496(13) 0.0165(9) -0.0072(9) 0.0051(10) 0.0265(11)
C48 0.0313(11) 0.0457(12) 0.0434(12) 0.0022(10) 0.0058(9) 0.0039(9)
C46 0.0459(15) 0.075(2) 0.106(2) -0.0371(18) 0.0028(15) 0.0179(14)

loop_
_atom_type_symbol
_atom_type_description
_atom_type_scat_dispersion_real
_atom_type_scat_dispersion_imag
_atom_type_scat_source
C C 0.0033 0.0016 'International Tables Vol C Tables 4.2.6.8 and 6.1.1.4'
H H 0.0000 0.0000 'International Tables Vol C Tables 4.2.6.8 and 6.1.1.4'
N N 0.0061 0.0033 'International Tables Vol C Tables 4.2.6.8 and 6.1.1.4'
Zn Zn 0.2839 1.4301 'International Tables Vol C Tables 4.2.6.8 and 6.1.1.4'

loop_
_geom_angle_atom_site_label_1
_geom_angle_atom_site_label_2
_geom_angle_atom_site_label_3
_geom_angle
_geom_angle_site_symmetry_1
_geom_angle_site_symmetry_3
_geom_angle_publ_flag
N1 Zn1 Zn1 134.92(4) . 2_655 ?
N1 Zn1 N2 91.08(5) . . ?
N2 Zn1 Zn1 134.00(4) . 2_655 ?
C15 N1 Zn1 120.35(9) . . ?
C11 N1 Zn1 122.93(10) . . ?
C11 N1 C15 116.22(12) . . ?
C2 N2 Zn1 120.90(10) . . ?
C9 N2 Zn1 123.28(10) . . ?
C9 N2 C2 115.53(12) . . ?
C29 N4 H4 117.7 . . ?
C11 N4 H4 117.7 . . ?
C11 N4 C29 124.57(13) . . ?
C39 N5 H5 116.9 . . ?
C9 N5 H5 116.9 . . ?
C9 N5 C39 126.22(13) . . ?
C9 N3 C11 124.90(13) . . ?
C16 C15 N1 120.62(14) . . ?
C16 C15 C20 121.13(14) . . ?
C20 C15 N1 118.25(14) . . ?
C15 C16 C21 121.16(14) . . ?
C17 C16 C15 118.16(14) . . ?
C17 C16 C21 120.68(14) . . ?
C3 C2 N2 120.34(14) . . ?
C3 C2 C7 121.34(15) . . ?
C7 C2 N2 118.29(14) . . ?
C15 C20 C23 121.77(14) . . ?
C19 C20 C15 118.48(15) . . ?
C19 C20 C23 119.68(15) . . ?
C19 C18 H18 119.9 . . ?
C17 C18 H18 119.9 . . ?
C17 C18 C19 120.18(15) . . ?
C16 C21 H21A 108.6 . . ?
C16 C21 H21B 108.6 . . ?
C16 C21 C22 114.74(14) . . ?
H21A C21 H21B 107.6 . . ?
C22 C21 H21A 108.6 . . ?
C22 C21 H21B 108.6 . . ?
C2 C3 C25 120.26(15) . . ?
C2 C3 C4 117.64(16) . . ?
C4 C3 C25 122.10(16) . . ?
C2 C7 C27 120.82(15) . . ?
C6 C7 C2 118.84(16) . . ?
C6 C7 C27 120.34(16) . . ?
C20 C23 H23A 109.5 . . ?
C20 C23 H23B 109.5 . . ?
C20 C23 C24 110.79(14) . . ?
H23A C23 H23B 108.1 . . ?
C24 C23 H23A 109.5 . . ?
C24 C23 H23B 109.5 . . ?
C40 C39 N5 119.98(16) . . ?
C44 C39 N5 118.19(16) . . ?
C44 C39 C40 121.64(16) . . ?
N2 C9 N5 118.71(14) . . ?
N3 C9 N2 127.29(14) . . ?
N3 C9 N5 113.93(13) . . ?
C20 C19 H19 119.5 . . ?
C18 C19 C20 120.95(15) . . ?
C18 C19 H19 119.5 . . ?
C16 C17 H17 119.5 . . ?
C18 C17 C16 121.09(15) . . ?
C18 C17 H17 119.5 . . ?
C34 C29 N4 119.44(15) . . ?
C34 C29 C30 122.08(15) . . ?
C30 C29 N4 118.39(15) . . ?
N1 C11 N4 119.00(13) . . ?
N3 C11 N1 127.30(14) . . ?
N3 C11 N4 113.66(13) . . ?
C3 C25 H25A 108.3 . . ?
C3 C25 H25B 108.3 . . ?
C3 C25 C26 115.85(17) . . ?
H25A C25 H25B 107.4 . . ?
C26 C25 H25A 108.3 . . ?
C26 C25 H25B 108.3 . . ?
C29 C34 C33 117.51(17) . . ?
C29 C34 C37 119.94(15) . . ?
C33 C34 C37 122.55(16) . . ?
C39 C40 C45 122.60(16) . . ?
C41 C40 C39 117.56(19) . . ?
C41 C40 C45 119.79(18) . . ?
C7 C6 H6 119.7 . . ?
C5 C6 C7 120.54(17) . . ?
C5 C6 H6 119.7 . . ?
H35A C35 H35B 107.8 . . ?
C30 C35 H35A 109.0 . . ?
C30 C35 H35B 109.0 . . ?
C30 C35 C36 112.82(15) . . ?
C36 C35 H35A 109.0 . . ?
C36 C35 H35B 109.0 . . ?
C29 C30 C35 121.92(15) . . ?
C31 C30 C29 118.19(17) . . ?
C31 C30 C35 119.85(17) . . ?
C3 C4 H4A 119.4 . . ?
C5 C4 C3 121.19(17) . . ?
C5 C4 H4A 119.4 . . ?
C7 C27 H27A 109.1 . . ?
C7 C27 H27B 109.1 . . ?
C7 C27 C28 112.35(16) . . ?
H27A C27 H27B 107.9 . . ?
C28 C27 H27A 109.1 . . ?
C28 C27 H27B 109.1 . . ?
C35 C36 H36A 109.5 . . ?
C35 C36 H36B 109.5 . . ?
C35 C36 H36C 109.5 . . ?
H36A C36 H36B 109.5 . . ?
H36A C36 H36C 109.5 . . ?
H36B C36 H36C 109.5 . . ?
C39 C44 C47 122.11(16) . . ?
C43 C44 C39 118.08(19) . . ?
C43 C44 C47 119.80(19) . . ?
C34 C33 H33 119.4 . . ?
C32 C33 C34 121.22(17) . . ?
C32 C33 H33 119.4 . . ?
C34 C37 H37A 108.2 . . ?
C34 C37 H37B 108.2 . . ?
C34 C37 C38 116.23(16) . . ?
H37A C37 H37B 107.4 . . ?
C38 C37 H37A 108.2 . . ?
C38 C37 H37B 108.2 . . ?
C30 C31 H31 119.7 . . ?
C32 C31 C30 120.67(18) . . ?
C32 C31 H31 119.7 . . ?
C21 C22 H22A 109.5 . . ?
C21 C22 H22B 109.5 . . ?
C21 C22 H22C 109.5 . . ?
H22A C22 H22B 109.5 . . ?
H22A C22 H22C 109.5 . . ?
H22B C22 H22C 109.5 . . ?
C6 C5 C4 120.44(16) . . ?
C6 C5 H5A 119.8 . . ?
C4 C5 H5A 119.8 . . ?
C33 C32 C31 120.32(16) . . ?
C33 C32 H32 119.8 . . ?
C31 C32 H32 119.8 . . ?
C37 C38 H38A 109.5 . . ?
C37 C38 H38B 109.5 . . ?
C37 C38 H38C 109.5 . . ?
H38A C38 H38B 109.5 . . ?
H38A C38 H38C 109.5 . . ?
H38B C38 H38C 109.5 . . ?
C23 C24 H24A 109.5 . . ?
C23 C24 H24B 109.5 . . ?
C23 C24 H24C 109.5 . . ?
H24A C24 H24B 109.5 . . ?
H24A C24 H24C 109.5 . . ?
H24B C24 H24C 109.5 . . ?
C44 C43 H43 119.3 . . ?
C42 C43 C44 121.4(2) . . ?
C42 C43 H43 119.3 . . ?
C44 C47 H47A 109.1 . . ?
C44 C47 H47B 109.1 . . ?
C44 C47 C48 112.34(17) . . ?
H47A C47 H47B 107.9 . . ?
C48 C47 H47A 109.1 . . ?
C48 C47 H47B 109.1 . . ?
C40 C45 H45A 109.0 . . ?
C40 C45 H45B 109.0 . . ?
H45A C45 H45B 107.8 . . ?
C46 C45 C40 113.00(19) . . ?
C46 C45 H45A 109.0 . . ?
C46 C45 H45B 109.0 . . ?
C27 C28 H28A 109.5 . . ?
C27 C28 H28B 109.5 . . ?
C27 C28 H28C 109.5 . . ?
H28A C28 H28B 109.5 . . ?
H28A C28 H28C 109.5 . . ?
H28B C28 H28C 109.5 . . ?
C25 C26 H26A 109.5 . . ?
C25 C26 H26B 109.5 . . ?
C25 C26 H26C 109.5 . . ?
H26A C26 H26B 109.5 . . ?
H26A C26 H26C 109.5 . . ?
H26B C26 H26C 109.5 . . ?
C40 C41 H41 119.3 . . ?
C42 C41 C40 121.5(2) . . ?
C42 C41 H41 119.3 . . ?
C43 C42 C41 119.85(18) . . ?
C43 C42 H42 120.1 . . ?
C41 C42 H42 120.1 . . ?
C47 C48 H48A 109.5 . . ?
C47 C48 H48B 109.5 . . ?
C47 C48 H48C 109.5 . . ?
H48A C48 H48B 109.5 . . ?
H48A C48 H48C 109.5 . . ?
H48B C48 H48C 109.5 . . ?
C45 C46 H46A 109.5 . . ?
C45 C46 H46B 109.5 . . ?
C45 C46 H46C 109.5 . . ?
H46A C46 H46B 109.5 . . ?
H46A C46 H46C 109.5 . . ?
H46B C46 H46C 109.5 . . ?

loop_
_geom_bond_atom_site_label_1
_geom_bond_atom_site_label_2
_geom_bond_distance
_geom_bond_site_symmetry_2
_geom_bond_publ_flag
Zn1 Zn1 2.4072(3) 2_655 ?
Zn1 N1 2.0021(12) . ?
Zn1 N2 2.0035(13) . ?
N1 C15 1.4362(19) . ?
N1 C11 1.340(2) . ?
N2 C2 1.435(2) . ?
N2 C9 1.340(2) . ?
N4 H4 0.8600 . ?
N4 C29 1.437(2) . ?
N4 C11 1.370(2) . ?
N5 H5 0.8600 . ?
N5 C39 1.435(2) . ?
N5 C9 1.378(2) . ?
N3 C9 1.333(2) . ?
N3 C11 1.335(2) . ?
C15 C16 1.405(2) . ?
C15 C20 1.408(2) . ?
C16 C21 1.514(2) . ?
C16 C17 1.399(2) . ?
C2 C3 1.402(2) . ?
C2 C7 1.404(2) . ?
C20 C23 1.506(2) . ?
C20 C19 1.393(2) . ?
C18 H18 0.9300 . ?
C18 C19 1.382(2) . ?
C18 C17 1.381(2) . ?
C21 H21A 0.9700 . ?
C21 H21B 0.9700 . ?
C21 C22 1.531(2) . ?
C3 C25 1.508(2) . ?
C3 C4 1.403(2) . ?
C7 C6 1.390(2) . ?
C7 C27 1.508(2) . ?
C23 H23A 0.9700 . ?
C23 H23B 0.9700 . ?
C23 C24 1.530(3) . ?
C39 C40 1.401(3) . ?
C39 C44 1.400(3) . ?
C19 H19 0.9300 . ?
C17 H17 0.9300 . ?
C29 C34 1.394(2) . ?
C29 C30 1.403(2) . ?
C25 H25A 0.9700 . ?
C25 H25B 0.9700 . ?
C25 C26 1.527(3) . ?
C34 C33 1.401(2) . ?
C34 C37 1.505(3) . ?
C40 C45 1.502(3) . ?
C40 C41 1.397(3) . ?
C6 H6 0.9300 . ?
C6 C5 1.378(3) . ?
C35 H35A 0.9700 . ?
C35 H35B 0.9700 . ?
C35 C30 1.507(3) . ?
C35 C36 1.527(3) . ?
C30 C31 1.393(2) . ?
C4 H4A 0.9300 . ?
C4 C5 1.379(3) . ?
C27 H27A 0.9700 . ?
C27 H27B 0.9700 . ?
C27 C28 1.528(3) . ?
C36 H36A 0.9600 . ?
C36 H36B 0.9600 . ?
C36 H36C 0.9600 . ?
C44 C43 1.397(3) . ?
C44 C47 1.503(3) . ?
C33 H33 0.9300 . ?
C33 C32 1.379(3) . ?
C37 H37A 0.9700 . ?
C37 H37B 0.9700 . ?
C37 C38 1.523(2) . ?
C31 H31 0.9300 . ?
C31 C32 1.380(3) . ?
C22 H22A 0.9600 . ?
C22 H22B 0.9600 . ?
C22 H22C 0.9600 . ?
C5 H5A 0.9300 . ?
C32 H32 0.9300 . ?
C38 H38A 0.9600 . ?
C38 H38B 0.9600 . ?
C38 H38C 0.9600 . ?
C24 H24A 0.9600 . ?
C24 H24B 0.9600 . ?
C24 H24C 0.9600 . ?
C43 H43 0.9300 . ?
C43 C42 1.367(3) . ?
C47 H47A 0.9700 . ?
C47 H47B 0.9700 . ?
C47 C48 1.532(3) . ?
C45 H45A 0.9700 . ?
C45 H45B 0.9700 . ?
C45 C46 1.501(3) . ?
C28 H28A 0.9600 . ?
C28 H28B 0.9600 . ?
C28 H28C 0.9600 . ?
C26 H26A 0.9600 . ?
C26 H26B 0.9600 . ?
C26 H26C 0.9600 . ?
C41 H41 0.9300 . ?
C41 C42 1.383(3) . ?
C42 H42 0.9300 . ?
C48 H48A 0.9600 . ?
C48 H48B 0.9600 . ?
C48 H48C 0.9600 . ?
C46 H46A 0.9600 . ?
C46 H46B 0.9600 . ?
C46 H46C 0.9600 . ?

loop_
_geom_torsion_atom_site_label_1
_geom_torsion_atom_site_label_2
_geom_torsion_atom_site_label_3
_geom_torsion_atom_site_label_4
_geom_torsion
_geom_torsion_site_symmetry_1
_geom_torsion_site_symmetry_2
_geom_torsion_site_symmetry_3
_geom_torsion_site_symmetry_4
_geom_torsion_publ_flag
Zn1 N1 C15 C16 -79.84(16) . . . . ?
Zn1 N1 C15 C20 100.61(14) . . . . ?
Zn1 N1 C11 N4 163.43(11) . . . . ?
Zn1 N1 C11 N3 -19.1(2) . . . . ?
Zn1 N2 C2 C3 -79.06(16) . . . . ?
Zn1 N2 C2 C7 103.01(15) . . . . ?
Zn1 N2 C9 N5 166.73(11) . . . . ?
Zn1 N2 C9 N3 -16.3(2) . . . . ?
N1 C15 C16 C21 0.7(2) . . . . ?
N1 C15 C16 C17 -179.21(13) . . . . ?
N1 C15 C20 C23 -3.2(2) . . . . ?
N1 C15 C20 C19 179.84(13) . . . . ?
N2 C2 C3 C25 4.2(2) . . . . ?
N2 C2 C3 C4 -176.41(14) . . . . ?
N2 C2 C7 C6 176.49(14) . . . . ?
N2 C2 C7 C27 -4.2(2) . . . . ?
N4 C29 C34 C33 -177.18(14) . . . . ?
N4 C29 C34 C37 2.5(2) . . . . ?
N4 C29 C30 C35 -5.9(2) . . . . ?
N4 C29 C30 C31 176.37(14) . . . . ?
N5 C39 C40 C45 1.8(2) . . . . ?
N5 C39 C40 C41 -175.77(15) . . . . ?
N5 C39 C44 C43 174.71(15) . . . . ?
N5 C39 C44 C47 -6.6(2) . . . . ?
C15 N1 C11 N4 -8.5(2) . . . . ?
C15 N1 C11 N3 168.96(15) . . . . ?
C15 C16 C21 C22 -149.77(15) . . . . ?
C15 C16 C17 C18 -0.5(2) . . . . ?
C15 C20 C23 C24 -85.93(19) . . . . ?
C15 C20 C19 C18 -0.7(2) . . . . ?
C16 C15 C20 C23 177.28(14) . . . . ?
C16 C15 C20 C19 0.3(2) . . . . ?
C2 N2 C9 N5 -7.2(2) . . . . ?
C2 N2 C9 N3 169.73(15) . . . . ?
C2 C3 C25 C26 -154.37(16) . . . . ?
C2 C3 C4 C5 -0.3(2) . . . . ?
C2 C7 C6 C5 0.3(2) . . . . ?
C2 C7 C27 C28 -79.1(2) . . . . ?
C20 C15 C16 C21 -179.73(14) . . . . ?
C20 C15 C16 C17 0.3(2) . . . . ?
C21 C16 C17 C18 179.51(14) . . . . ?
C3 C2 C7 C6 -1.4(2) . . . . ?
C3 C2 C7 C27 177.84(15) . . . . ?
C3 C4 C5 C6 -0.8(3) . . . . ?
C7 C2 C3 C25 -177.89(15) . . . . ?
C7 C2 C3 C4 1.5(2) . . . . ?
C7 C6 C5 C4 0.8(3) . . . . ?
C23 C20 C19 C18 -177.77(14) . . . . ?
C39 N5 C9 N2 -171.92(15) . . . . ?
C39 N5 C9 N3 10.7(2) . . . . ?
C39 C40 C45 C46 -91.8(2) . . . . ?
C39 C40 C41 C42 1.5(3) . . . . ?
C39 C44 C43 C42 0.9(3) . . . . ?
C39 C44 C47 C48 -82.4(2) . . . . ?
C9 N2 C2 C3 95.02(17) . . . . ?
C9 N2 C2 C7 -82.91(18) . . . . ?
C9 N5 C39 C40 -78.2(2) . . . . ?
C9 N5 C39 C44 106.71(19) . . . . ?
C9 N3 C11 N1 10.4(3) . . . . ?
C9 N3 C11 N4 -172.00(14) . . . . ?
C19 C20 C23 C24 91.02(19) . . . . ?
C19 C18 C17 C16 0.1(2) . . . . ?
C17 C16 C21 C22 30.2(2) . . . . ?
C17 C18 C19 C20 0.5(2) . . . . ?
C29 N4 C11 N1 -172.22(14) . . . . ?
C29 N4 C11 N3 10.0(2) . . . . ?
C29 C34 C33 C32 1.0(2) . . . . ?
C29 C34 C37 C38 176.22(16) . . . . ?
C29 C30 C31 C32 0.7(3) . . . . ?
C11 N1 C15 C16 92.32(17) . . . . ?
C11 N1 C15 C20 -87.23(17) . . . . ?
C11 N4 C29 C34 -82.2(2) . . . . ?
C11 N4 C29 C30 101.18(18) . . . . ?
C11 N3 C9 N2 9.5(3) . . . . ?
C11 N3 C9 N5 -173.42(14) . . . . ?
C25 C3 C4 C5 178.99(16) . . . . ?
C34 C29 C30 C35 177.60(15) . . . . ?
C34 C29 C30 C31 -0.1(2) . . . . ?
C34 C33 C32 C31 -0.5(3) . . . . ?
C40 C39 C44 C43 -0.3(3) . . . . ?
C40 C39 C44 C47 178.37(16) . . . . ?
C40 C41 C42 C43 -1.0(3) . . . . ?
C6 C7 C27 C28 100.17(19) . . . . ?
C35 C30 C31 C32 -177.08(16) . . . . ?
C30 C29 C34 C33 -0.7(2) . . . . ?
C30 C29 C34 C37 179.01(15) . . . . ?
C30 C31 C32 C33 -0.4(3) . . . . ?
C4 C3 C25 C26 26.3(2) . . . . ?
C27 C7 C6 C5 -179.01(16) . . . . ?
C36 C35 C30 C29 -81.2(2) . . . . ?
C36 C35 C30 C31 96.47(19) . . . . ?
C44 C39 C40 C45 176.76(16) . . . . ?
C44 C39 C40 C41 -0.9(3) . . . . ?
C44 C43 C42 C41 -0.2(3) . . . . ?
C33 C34 C37 C38 -4.1(2) . . . . ?
C37 C34 C33 C32 -178.68(16) . . . . ?
C43 C44 C47 C48 96.2(2) . . . . ?
C47 C44 C43 C42 -177.84(18) . . . . ?
C45 C40 C41 C42 -176.18(18) . . . . ?
C41 C40 C45 C46 85.8(3) . . . . ?
